data_4031138
loop_
_publ_author_name
'Tata, Rama Rao'
'Harmata, Michael'

_publ_section_title
;
 A Synthesis of Dihydrofuran-3(2H)-ones.
;
_journal_issue 13
_journal_name_full 'The Journal of organic chemistry'
_journal_page_first 6839
_journal_page_last 6845
_journal_paper_doi 10.1021/acs.joc.5b01076
_journal_volume 80
_journal_year 2015
_chemical_formula_moiety 'C20 H22 O5 S'
_chemical_formula_sum 'C20 H22 O5 S'
_chemical_formula_weight 374.43
_space_group_crystal_system orthorhombic
_space_group_IT_number 61
_space_group_name_Hall '-P 2ac 2ab'
_space_group_name_H-M_alt 'P b c a'
_symmetry_cell_setting orthorhombic
_symmetry_Int_Tables_number 61
_symmetry_space_group_name_Hall '-P 2ac 2ab'
_symmetry_space_group_name_H-M 'P b c a'
_atom_sites_solution_hydrogens geom
_audit_creation_method SHELXL-2013
_cell_angle_alpha 90
_cell_angle_beta 90
_cell_angle_gamma 90
_cell_formula_units_Z 8
_cell_length_a 13.3424(4)
_cell_length_b 13.8449(4)
_cell_length_c 19.8273(6)
_cell_measurement_reflns_used 9860
_cell_measurement_temperature 100(2)
_cell_measurement_theta_max 72.2
_cell_measurement_theta_min 5.1
_cell_volume 3662.58(19)
_computing_cell_refinement 'APEX2 (Bruker AXS, 2008)'
_computing_data_collection 'APEX2 (Bruker AXS, 2008)'
_computing_data_reduction 'APEX2 (Bruker AXS, 2008)'
_computing_molecular_graphics 'X-SEED, Barbour, 2001'
_computing_publication_material 'CIFTAB (Sheldrick, 2013)'
_computing_structure_refinement 'SHELXL-2013 (Sheldrick, 2013)'
_computing_structure_solution 'SHELXS-2013 (Sheldrick, 2013)'
_diffrn_ambient_temperature 100(2)
_diffrn_measured_fraction_theta_full 0.993
_diffrn_measured_fraction_theta_max 0.981
_diffrn_measurement_device_type 'Bruker APEXII CCD area detector'
_diffrn_measurement_method 'omega and phi scans'
_diffrn_radiation_type CuK\a
_diffrn_radiation_wavelength 1.54178
_diffrn_reflns_av_R_equivalents 0.0231
_diffrn_reflns_av_unetI/netI 0.0123
_diffrn_reflns_laue_measured_fraction_full 0.993
_diffrn_reflns_laue_measured_fraction_max 0.981
_diffrn_reflns_limit_h_max 15
_diffrn_reflns_limit_h_min -14
_diffrn_reflns_limit_k_max 17
_diffrn_reflns_limit_k_min -16
_diffrn_reflns_limit_l_max 24
_diffrn_reflns_limit_l_min -24
_diffrn_reflns_number 46099
_diffrn_reflns_point_group_measured_fraction_full 0.993
_diffrn_reflns_point_group_measured_fraction_max 0.981
_diffrn_reflns_theta_full 67.679
_diffrn_reflns_theta_max 72.176
_diffrn_reflns_theta_min 4.460
_diffrn_source 'Incoatec Microfocus Cu Tube'
_diffrn_standards_decay_% 0.0
_exptl_absorpt_coefficient_mu 1.813
_exptl_absorpt_correction_T_max 0.97
_exptl_absorpt_correction_T_min 0.75
_exptl_absorpt_correction_type multi-scan
_exptl_absorpt_process_details
;
 Data were corrected for decay and absorption using the program SADABS 
 (Sheldrick, G. M. (2003). SADABS. Version 2.10. University of
 G\"ottingen, Germany).
;
_exptl_crystal_colour Colourless
_exptl_crystal_density_diffrn 1.358
_exptl_crystal_description Plate
_exptl_crystal_F_000 1584
_exptl_crystal_size_max 0.350
_exptl_crystal_size_mid 0.350
_exptl_crystal_size_min 0.020
_refine_diff_density_max 0.321
_refine_diff_density_min -0.402
_refine_diff_density_rms 0.053
_refine_ls_extinction_method none
_refine_ls_goodness_of_fit_ref 1.063
_refine_ls_hydrogen_treatment constr
_refine_ls_matrix_type full
_refine_ls_number_parameters 239
_refine_ls_number_reflns 3543
_refine_ls_number_restraints 0
_refine_ls_restrained_S_all 1.063
_refine_ls_R_factor_all 0.0309
_refine_ls_R_factor_gt 0.0305
_refine_ls_shift/su_max 0.001
_refine_ls_shift/su_mean 0.000
_refine_ls_structure_factor_coef Fsqd
_refine_ls_weighting_details 'w=1/[\s^2^(Fo^2^)+(0.0385P)^2^+2.0011P] where P=(Fo^2^+2Fc^2^)/3'
_refine_ls_weighting_scheme calc
_refine_ls_wR_factor_gt 0.0794
_refine_ls_wR_factor_ref 0.0797
_reflns_Friedel_coverage 0.000
_reflns_number_gt 3474
_reflns_number_total 3543
_reflns_threshold_expression 'I > 2\s(I)'
_cod_data_source_file jo5b01076_si_004.cif
_cod_data_source_block TR-XI-110a1
_cod_depositor_comments 'Adding full bibliography for 4031136--4031138.cif.'
_cod_database_code 4031138
_shelx_space_group_comment
;
The symmetry employed for this shelxl refinement is uniquely defined
by the following loop, which should always be used as a source of
symmetry information in preference to the above space-group names.
They are only intended as comments.
;
_shelx_estimated_absorpt_t_min 0.569
_shelx_estimated_absorpt_t_max 0.965
_shelxl_version_number 2013-4

loop_
_space_group_symop_operation_xyz
'x, y, z'
'-x+1/2, -y, z+1/2'
'x+1/2, -y+1/2, -z'
'-x, y+1/2, -z+1/2'
'-x, -y, -z'
'x-1/2, y, -z-1/2'
'-x-1/2, y-1/2, z'
'x, -y-1/2, z-1/2'

loop_
_atom_site_label
_atom_site_type_symbol
_atom_site_fract_x
_atom_site_fract_y
_atom_site_fract_z
_atom_site_U_iso_or_equiv
_atom_site_adp_type
_atom_site_occupancy
_atom_site_site_symmetry_order
_atom_site_calc_flag
_atom_site_refinement_flags_posn
_atom_site_refinement_flags_adp
S1 S 0.85734(2) 0.13919(2) 0.50345(2) 0.01732(10) Uani 1 1 d . .
O1 O 1.02175(6) 0.11579(6) 0.66662(4) 0.01915(19) Uani 1 1 d . .
O2 O 1.09195(7) 0.12974(6) 0.49822(4) 0.0192(2) Uani 1 1 d . .
O3 O 0.70868(7) -0.21062(6) 0.74492(5) 0.0230(2) Uani 1 1 d . .
O4 O 0.86792(7) 0.24264(7) 0.50665(5) 0.0247(2) Uani 1 1 d . .
O5 O 0.87426(7) 0.09087(7) 0.43994(4) 0.0232(2) Uani 1 1 d . .
C1 C 0.92234(9) 0.10693(9) 0.63809(6) 0.0167(2) Uani 1 1 d . .
H1 H 0.8847 0.1689 0.6434 0.020 Uiso 1 1 calc R U
C2 C 0.94265(9) 0.08673(8) 0.56264(6) 0.0156(2) Uani 1 1 d . .
H2 H 0.9446 0.0153 0.5554 0.019 Uiso 1 1 calc R U
C3 C 1.04760(9) 0.12785(8) 0.55108(6) 0.0159(2) Uani 1 1 d . .
C4 C 1.08611(9) 0.16384(9) 0.61886(6) 0.0183(3) Uani 1 1 d . .
C5 C 0.86694(9) 0.02589(9) 0.67228(6) 0.0164(2) Uani 1 1 d . .
C6 C 0.77582(9) 0.04126(9) 0.70381(6) 0.0181(2) Uani 1 1 d . .
H6 H 0.7508 0.1053 0.7076 0.022 Uiso 1 1 calc R U
C7 C 0.71984(9) -0.03520(9) 0.73016(6) 0.0185(2) Uani 1 1 d . .
H7 H 0.6573 -0.0237 0.7516 0.022 Uiso 1 1 calc R U
C8 C 0.75731(10) -0.12841(8) 0.72439(6) 0.0175(2) Uani 1 1 d . .
C9 C 0.85061(10) -0.14451(9) 0.69496(6) 0.0200(3) Uani 1 1 d . .
H9 H 0.8771 -0.2081 0.6929 0.024 Uiso 1 1 calc R U
C10 C 0.90461(9) -0.06812(9) 0.66873(6) 0.0192(3) Uani 1 1 d . .
H10 H 0.9678 -0.0796 0.6481 0.023 Uiso 1 1 calc R U
C11 C 0.61376(10) -0.19966(10) 0.77677(7) 0.0258(3) Uani 1 1 d . .
H11A H 0.6222 -0.1649 0.8195 0.039 Uiso 1 1 calc R U
H11B H 0.5849 -0.2635 0.7856 0.039 Uiso 1 1 calc R U
H11C H 0.5689 -0.1630 0.7472 0.039 Uiso 1 1 calc R U
C12 C 1.07322(11) 0.27357(9) 0.62177(6) 0.0233(3) Uani 1 1 d . .
H12A H 1.0028 0.2901 0.6139 0.035 Uiso 1 1 calc R U
H12B H 1.1150 0.3038 0.5870 0.035 Uiso 1 1 calc R U
H12C H 1.0936 0.2971 0.6663 0.035 Uiso 1 1 calc R U
C13 C 1.19359(10) 0.13340(9) 0.63071(7) 0.0229(3) Uani 1 1 d . .
H13A H 1.2155 0.1559 0.6752 0.034 Uiso 1 1 calc R U
H13B H 1.2366 0.1618 0.5959 0.034 Uiso 1 1 calc R U
H13C H 1.1984 0.0628 0.6288 0.034 Uiso 1 1 calc R U
C14 C 0.73833(9) 0.10774(9) 0.53473(6) 0.0179(2) Uani 1 1 d . .
C15 C 0.67718(10) 0.17995(9) 0.56033(6) 0.0212(3) Uani 1 1 d . .
H15 H 0.6993 0.2452 0.5611 0.025 Uiso 1 1 calc R U
C16 C 0.58331(10) 0.15533(10) 0.58473(7) 0.0232(3) Uani 1 1 d . .
H16 H 0.5398 0.2047 0.6005 0.028 Uiso 1 1 calc R U
C17 C 0.55142(10) 0.05972(10) 0.58656(6) 0.0226(3) Uani 1 1 d . .
C18 C 0.61452(10) -0.01189(10) 0.56002(7) 0.0231(3) Uani 1 1 d . .
H18 H 0.5931 -0.0773 0.5602 0.028 Uiso 1 1 calc R U
C19 C 0.70730(10) 0.01141(9) 0.53368(6) 0.0208(3) Uani 1 1 d . .
H19 H 0.7493 -0.0373 0.5152 0.025 Uiso 1 1 calc R U
C20 C 0.45190(11) 0.03424(11) 0.61753(8) 0.0321(3) Uani 1 1 d . .
H20A H 0.4617 0.0162 0.6649 0.048 Uiso 1 1 calc R U
H20B H 0.4223 -0.0201 0.5930 0.048 Uiso 1 1 calc R U
H20C H 0.4070 0.0901 0.6149 0.048 Uiso 1 1 calc R U

loop_
_atom_site_aniso_label
_atom_site_aniso_U_11
_atom_site_aniso_U_22
_atom_site_aniso_U_33
_atom_site_aniso_U_23
_atom_site_aniso_U_13
_atom_site_aniso_U_12
S1 0.01726(18) 0.01857(17) 0.01614(16) 0.00348(10) -0.00093(10) 0.00032(10)
O1 0.0173(5) 0.0248(4) 0.0154(4) 0.0022(3) -0.0010(3) -0.0042(3)
O2 0.0206(5) 0.0184(4) 0.0186(4) 0.0007(3) 0.0035(3) -0.0009(3)
O3 0.0243(5) 0.0183(4) 0.0263(5) 0.0014(4) 0.0082(4) -0.0023(4)
O4 0.0244(5) 0.0189(5) 0.0307(5) 0.0071(4) -0.0014(4) -0.0001(4)
O5 0.0236(5) 0.0315(5) 0.0146(4) 0.0022(4) 0.0000(3) -0.0011(4)
C1 0.0171(6) 0.0180(6) 0.0150(5) -0.0002(4) -0.0008(4) 0.0001(5)
C2 0.0170(6) 0.0158(5) 0.0139(5) 0.0012(4) 0.0001(4) 0.0005(4)
C3 0.0175(6) 0.0121(5) 0.0181(6) 0.0020(4) 0.0001(5) 0.0015(4)
C4 0.0187(6) 0.0195(6) 0.0167(6) 0.0010(5) 0.0012(5) -0.0026(5)
C5 0.0174(6) 0.0192(6) 0.0126(5) 0.0004(4) -0.0008(4) -0.0003(5)
C6 0.0212(6) 0.0170(6) 0.0161(5) -0.0018(4) 0.0014(4) 0.0026(5)
C7 0.0171(6) 0.0217(6) 0.0167(5) -0.0013(4) 0.0030(4) 0.0013(5)
C8 0.0203(6) 0.0181(6) 0.0142(5) 0.0010(4) 0.0006(5) -0.0016(5)
C9 0.0226(7) 0.0180(6) 0.0195(6) 0.0021(4) 0.0033(5) 0.0055(5)
C10 0.0168(6) 0.0223(6) 0.0186(6) 0.0030(5) 0.0026(4) 0.0039(5)
C11 0.0218(7) 0.0284(7) 0.0273(7) 0.0012(5) 0.0068(5) -0.0045(5)
C12 0.0279(7) 0.0197(6) 0.0223(6) -0.0031(5) 0.0013(5) -0.0042(5)
C13 0.0186(7) 0.0273(7) 0.0228(6) 0.0018(5) -0.0025(5) -0.0033(5)
C14 0.0164(6) 0.0208(6) 0.0164(5) 0.0019(4) -0.0026(4) 0.0006(5)
C15 0.0219(7) 0.0187(6) 0.0230(6) 0.0013(5) -0.0035(5) 0.0029(5)
C16 0.0212(7) 0.0228(6) 0.0256(6) -0.0032(5) -0.0011(5) 0.0064(5)
C17 0.0179(6) 0.0271(7) 0.0228(6) -0.0036(5) -0.0016(5) 0.0010(5)
C18 0.0209(7) 0.0221(6) 0.0263(7) -0.0044(5) 0.0016(5) -0.0023(5)
C19 0.0193(6) 0.0209(6) 0.0223(6) -0.0038(5) 0.0002(5) 0.0018(5)
C20 0.0209(7) 0.0343(8) 0.0411(8) -0.0077(6) 0.0059(6) -0.0012(6)

loop_
_atom_type_symbol
_atom_type_description
_atom_type_scat_dispersion_real
_atom_type_scat_dispersion_imag
_atom_type_scat_source
C C 0.0181 0.0091 'International Tables Vol C Tables 4.2.6.8 and 6.1.1.4'
H H 0.0000 0.0000 'International Tables Vol C Tables 4.2.6.8 and 6.1.1.4'
O O 0.0492 0.0322 'International Tables Vol C Tables 4.2.6.8 and 6.1.1.4'
S S 0.3331 0.5567 'International Tables Vol C Tables 4.2.6.8 and 6.1.1.4'

loop_
_geom_angle_atom_site_label_1
_geom_angle_atom_site_label_2
_geom_angle_atom_site_label_3
_geom_angle
O4 S1 O5 118.94(6)
O4 S1 C14 108.60(6)
O5 S1 C14 109.50(6)
O4 S1 C2 108.20(6)
O5 S1 C2 106.53(5)
C14 S1 C2 104.03(5)
C4 O1 C1 109.18(9)
C8 O3 C11 117.65(10)
O1 C1 C5 109.72(9)
O1 C1 C2 103.47(9)
C5 C1 C2 112.78(10)
O1 C1 H1 110.2
C5 C1 H1 110.2
C2 C1 H1 110.2
C3 C2 C1 103.79(9)
C3 C2 S1 109.46(8)
C1 C2 S1 116.74(8)
C3 C2 H2 108.9
C1 C2 H2 108.9
S1 C2 H2 108.9
O2 C3 C4 126.54(11)
O2 C3 C2 126.08(11)
C4 C3 C2 107.37(10)
O1 C4 C13 109.52(10)
O1 C4 C3 103.17(9)
C13 C4 C3 111.46(10)
O1 C4 C12 111.50(10)
C13 C4 C12 112.16(11)
C3 C4 C12 108.68(10)
C6 C5 C10 118.83(11)
C6 C5 C1 121.37(11)
C10 C5 C1 119.68(11)
C5 C6 C7 121.48(11)
C5 C6 H6 119.3
C7 C6 H6 119.3
C8 C7 C6 118.74(11)
C8 C7 H7 120.6
C6 C7 H7 120.6
O3 C8 C7 125.19(11)
O3 C8 C9 114.47(11)
C7 C8 C9 120.34(11)
C10 C9 C8 120.09(11)
C10 C9 H9 120.0
C8 C9 H9 120.0
C9 C10 C5 120.44(11)
C9 C10 H10 119.8
C5 C10 H10 119.8
O3 C11 H11A 109.5
O3 C11 H11B 109.5
H11A C11 H11B 109.5
O3 C11 H11C 109.5
H11A C11 H11C 109.5
H11B C11 H11C 109.5
C4 C12 H12A 109.5
C4 C12 H12B 109.5
H12A C12 H12B 109.5
C4 C12 H12C 109.5
H12A C12 H12C 109.5
H12B C12 H12C 109.5
C4 C13 H13A 109.5
C4 C13 H13B 109.5
H13A C13 H13B 109.5
C4 C13 H13C 109.5
H13A C13 H13C 109.5
H13B C13 H13C 109.5
C15 C14 C19 121.30(12)
C15 C14 S1 118.79(10)
C19 C14 S1 119.91(10)
C16 C15 C14 118.84(12)
C16 C15 H15 120.6
C14 C15 H15 120.6
C15 C16 C17 121.32(12)
C15 C16 H16 119.3
C17 C16 H16 119.3
C16 C17 C18 118.63(12)
C16 C17 C20 120.24(12)
C18 C17 C20 121.11(12)
C19 C18 C17 120.95(12)
C19 C18 H18 119.5
C17 C18 H18 119.5
C18 C19 C14 118.88(12)
C18 C19 H19 120.6
C14 C19 H19 120.6
C17 C20 H20A 109.5
C17 C20 H20B 109.5
H20A C20 H20B 109.5
C17 C20 H20C 109.5
H20A C20 H20C 109.5
H20B C20 H20C 109.5

loop_
_geom_bond_atom_site_label_1
_geom_bond_atom_site_label_2
_geom_bond_distance
S1 O4 1.4406(10)
S1 O5 1.4437(9)
S1 C14 1.7595(13)
S1 C2 1.7891(12)
O1 C4 1.4411(14)
O1 C1 1.4471(15)
O2 C3 1.2039(15)
O3 C8 1.3719(15)
O3 C11 1.4233(16)
C1 C5 1.5049(16)
C1 C2 1.5458(15)
C1 H1 1.0000
C2 C3 1.5289(17)
C2 H2 1.0000
C3 C4 1.5226(16)
C4 C13 1.5131(18)
C4 C12 1.5300(17)
C5 C6 1.3835(17)
C5 C10 1.3971(17)
C6 C7 1.3970(17)
C6 H6 0.9500
C7 C8 1.3886(17)
C7 H7 0.9500
C8 C9 1.3927(18)
C9 C10 1.3814(18)
C9 H9 0.9500
C10 H10 0.9500
C11 H11A 0.9800
C11 H11B 0.9800
C11 H11C 0.9800
C12 H12A 0.9800
C12 H12B 0.9800
C12 H12C 0.9800
C13 H13A 0.9800
C13 H13B 0.9800
C13 H13C 0.9800
C14 C15 1.3867(17)
C14 C19 1.3966(17)
C15 C16 1.3853(19)
C15 H15 0.9500
C16 C17 1.3908(19)
C16 H16 0.9500
C17 C18 1.4031(18)
C17 C20 1.5049(19)
C18 C19 1.3818(19)
C18 H18 0.9500
C19 H19 0.9500
C20 H20A 0.9800
C20 H20B 0.9800
C20 H20C 0.9800

loop_
_geom_torsion_atom_site_label_1
_geom_torsion_atom_site_label_2
_geom_torsion_atom_site_label_3
_geom_torsion_atom_site_label_4
_geom_torsion
C4 O1 C1 C5 157.60(10)
C4 O1 C1 C2 37.02(11)
O1 C1 C2 C3 -23.23(11)
C5 C1 C2 C3 -141.71(10)
O1 C1 C2 S1 -143.74(8)
C5 C1 C2 S1 97.78(11)
O4 S1 C2 C3 -51.51(9)
O5 S1 C2 C3 77.46(9)
C14 S1 C2 C3 -166.87(8)
O4 S1 C2 C1 65.94(10)
O5 S1 C2 C1 -165.09(9)
C14 S1 C2 C1 -49.42(10)
C1 C2 C3 O2 -177.86(11)
S1 C2 C3 O2 -52.55(14)
C1 C2 C3 C4 3.29(12)
S1 C2 C3 C4 128.60(9)
C1 O1 C4 C13 -153.40(10)
C1 O1 C4 C3 -34.62(12)
C1 O1 C4 C12 81.86(12)
O2 C3 C4 O1 -160.93(11)
C2 C3 C4 O1 17.91(12)
O2 C3 C4 C13 -43.50(16)
C2 C3 C4 C13 135.34(10)
O2 C3 C4 C12 80.61(15)
C2 C3 C4 C12 -100.55(11)
O1 C1 C5 C6 123.20(12)
C2 C1 C5 C6 -122.04(12)
O1 C1 C5 C10 -60.87(14)
C2 C1 C5 C10 53.89(15)
C10 C5 C6 C7 -1.93(18)
C1 C5 C6 C7 174.03(11)
C5 C6 C7 C8 0.11(18)
C11 O3 C8 C7 -2.27(18)
C11 O3 C8 C9 178.70(11)
C6 C7 C8 O3 -176.74(11)
C6 C7 C8 C9 2.23(18)
O3 C8 C9 C10 176.34(11)
C7 C8 C9 C10 -2.74(19)
C8 C9 C10 C5 0.89(19)
C6 C5 C10 C9 1.42(18)
C1 C5 C10 C9 -174.61(11)
O4 S1 C14 C15 -3.68(11)
O5 S1 C14 C15 -135.04(10)
C2 S1 C14 C15 111.40(10)
O4 S1 C14 C19 176.58(10)
O5 S1 C14 C19 45.21(11)
C2 S1 C14 C19 -68.34(11)
C19 C14 C15 C16 -0.51(18)
S1 C14 C15 C16 179.75(9)
C14 C15 C16 C17 2.73(19)
C15 C16 C17 C18 -3.1(2)
C15 C16 C17 C20 175.95(12)
C16 C17 C18 C19 1.2(2)
C20 C17 C18 C19 -177.80(13)
C17 C18 C19 C14 0.93(19)
C15 C14 C19 C18 -1.29(18)
S1 C14 C19 C18 178.44(10)
